data_7226235
loop_
_publ_author_name
'M\"uller, Philipp'
'Gr\"unker, Ronny'
'Bon, Volodymyr'
'Pfeffermann, Martin'
'Senkovska, Irena'
'Weiss, Manfred S.'
'Feng, Xinliang'
'Kaskel, Stefan'

_publ_section_title
;
 Topological control of 3,4-connected frameworks based on the
 Cu2-paddle-wheel node: tbo or pto, and why?
;
_journal_issue 42
_journal_name_full CrystEngComm
_journal_page_first 8164
_journal_paper_doi 10.1039/C6CE01513A
_journal_volume 18
_journal_year 2016
_chemical_formula_sum 'C68 H48 Cu3 N5.33 O10'
_chemical_formula_weight 1290.40
_chemical_name_systematic DUT-125
_chemical_properties_physical Moisture-sensitive
_space_group_crystal_system cubic
_space_group_IT_number 223
_space_group_name_Hall '-P 4n 2 3'
_space_group_name_H-M_alt 'P m -3 n'
_symmetry_space_group_name_Hall '-P 4n 2 3'
_symmetry_space_group_name_H-M 'P m -3 n'
_atom_sites_solution_hydrogens geom
_audit_creation_method SHELXL-2014/7
_audit_update_record
;
2016-05-19 deposited with the CCDC.
2016-08-12 downloaded from the CCDC.
;
_cell_angle_alpha 90
_cell_angle_beta 90
_cell_angle_gamma 90
_cell_formula_units_Z 6
_cell_length_a 35.510(4)
_cell_length_b 35.510(4)
_cell_length_c 35.510(4)
_cell_measurement_reflns_used 685
_cell_measurement_temperature 296(2)
_cell_measurement_theta_max 25.34
_cell_measurement_theta_min 3.98
_cell_volume 44777(9)
_computing_cell_refinement 'mosflm 1.0.5'
_computing_data_collection 'marCCD 1994-2002'
_computing_data_reduction scala
_computing_molecular_graphics 'Diamond 3.1'
_computing_publication_material WinGX
_computing_structure_refinement 'SHELXL-97 (Sheldrick, 1997)'
_computing_structure_solution 'SHELXS-97 (Sheldrick, 1997)'
_diffrn_ambient_temperature 296(2)
_diffrn_measured_fraction_theta_full 0.994
_diffrn_measured_fraction_theta_max 0.994
_diffrn_measurement_device_type 'MX-225 CCD'
_diffrn_measurement_method '\D\f scans'
_diffrn_radiation_monochromator 'Si 111'
_diffrn_radiation_probe x-ray
_diffrn_radiation_type synchrotron
_diffrn_radiation_wavelength 0.89500
_diffrn_reflns_av_R_equivalents 0.1076
_diffrn_reflns_av_unetI/netI 0.0271
_diffrn_reflns_Laue_measured_fraction_full 0.994
_diffrn_reflns_Laue_measured_fraction_max 0.994
_diffrn_reflns_limit_h_max 20
_diffrn_reflns_limit_h_min -37
_diffrn_reflns_limit_k_max 37
_diffrn_reflns_limit_k_min -37
_diffrn_reflns_limit_l_max 29
_diffrn_reflns_limit_l_min -37
_diffrn_reflns_number 94817
_diffrn_reflns_point_group_measured_fraction_full 0.994
_diffrn_reflns_point_group_measured_fraction_max 0.994
_diffrn_reflns_theta_full 28.101
_diffrn_reflns_theta_max 28.101
_diffrn_reflns_theta_min 1.021
_diffrn_source synchrotron
_diffrn_source_type 'BESSY BL MX-14.2'
_exptl_absorpt_coefficient_mu 0.418
_exptl_crystal_colour green
_exptl_crystal_density_diffrn 0.287
_exptl_crystal_description cubic
_exptl_crystal_F_000 3962
_exptl_crystal_recrystallization_method 'post-synthetic functionalization'
_exptl_crystal_size_max 0.050
_exptl_crystal_size_mid 0.050
_exptl_crystal_size_min 0.050
_refine_diff_density_max 0.370
_refine_diff_density_min -0.411
_refine_diff_density_rms 0.048
_refine_ls_extinction_method none
_refine_ls_goodness_of_fit_ref 1.060
_refine_ls_hydrogen_treatment constr
_refine_ls_matrix_type full
_refine_ls_number_parameters 127
_refine_ls_number_reflns 4827
_refine_ls_number_restraints 69
_refine_ls_restrained_S_all 1.138
_refine_ls_R_factor_all 0.1009
_refine_ls_R_factor_gt 0.0673
_refine_ls_shift/su_max 0.001
_refine_ls_shift/su_mean 0.000
_refine_ls_structure_factor_coef Fsqd
_refine_ls_weighting_details 'w=1/[\s^2^(Fo^2^)+(0.1584P)^2^+4.8475P] where P=(Fo^2^+2Fc^2^)/3'
_refine_ls_weighting_scheme calc
_refine_ls_wR_factor_gt 0.1999
_refine_ls_wR_factor_ref 0.2455
_reflns_Friedel_coverage 0.000
_reflns_number_gt 3267
_reflns_number_total 4827
_reflns_threshold_expression 'I > 2\s(I)'
_cod_data_source_file c6ce01513a2.cif
_cod_data_source_block pm3n_a_sq
_cod_depositor_comments 'Adding full bibliography for 7226232--7226236.cif.'
_cod_original_cell_volume 44777(16)
_cod_database_code 7226235
_shelx_shelxl_version_number 2014/7
_shelx_space_group_comment
;
The symmetry employed for this shelxl refinement is uniquely defined
by the following loop, which should always be used as a source of
symmetry information in preference to the above space-group names.
They are only intended as comments.
;
_shelx_estimated_absorpt_t_min 0.979
_shelx_estimated_absorpt_t_max 0.979

loop_
_space_group_symop_operation_xyz
'x, y, z'
'-x, -y, z'
'-x, y, -z'
'x, -y, -z'
'z, x, y'
'z, -x, -y'
'-z, -x, y'
'-z, x, -y'
'y, z, x'
'-y, z, -x'
'y, -z, -x'
'-y, -z, x'
'y+1/2, x+1/2, -z+1/2'
'-y+1/2, -x+1/2, -z+1/2'
'y+1/2, -x+1/2, z+1/2'
'-y+1/2, x+1/2, z+1/2'
'x+1/2, z+1/2, -y+1/2'
'-x+1/2, z+1/2, y+1/2'
'-x+1/2, -z+1/2, -y+1/2'
'x+1/2, -z+1/2, y+1/2'
'z+1/2, y+1/2, -x+1/2'
'z+1/2, -y+1/2, x+1/2'
'-z+1/2, y+1/2, x+1/2'
'-z+1/2, -y+1/2, -x+1/2'
'-x, -y, -z'
'x, y, -z'
'x, -y, z'
'-x, y, z'
'-z, -x, -y'
'-z, x, y'
'z, x, -y'
'z, -x, y'
'-y, -z, -x'
'y, -z, x'
'-y, z, x'
'y, z, -x'
'-y-1/2, -x-1/2, z-1/2'
'y-1/2, x-1/2, z-1/2'
'-y-1/2, x-1/2, -z-1/2'
'y-1/2, -x-1/2, -z-1/2'
'-x-1/2, -z-1/2, y-1/2'
'x-1/2, -z-1/2, -y-1/2'
'x-1/2, z-1/2, y-1/2'
'-x-1/2, z-1/2, -y-1/2'
'-z-1/2, -y-1/2, x-1/2'
'-z-1/2, y-1/2, -x-1/2'
'z-1/2, -y-1/2, -x-1/2'
'z-1/2, y-1/2, x-1/2'

loop_
_atom_site_label
_atom_site_type_symbol
_atom_site_fract_x
_atom_site_fract_y
_atom_site_fract_z
_atom_site_U_iso_or_equiv
_atom_site_adp_type
_atom_site_occupancy
_atom_site_site_symmetry_order
_atom_site_calc_flag
_atom_site_refinement_flags_posn
_atom_site_refinement_flags_adp
_atom_site_refinement_flags_occupancy
Cu1 Cu 0.0000 0.5000 0.71224(2) 0.0701(4) Uani 1 4 d S T P
O1 O 0.03881(6) 0.53873(6) 0.71846(6) 0.0965(8) Uani 1 1 d . . .
C1 C 0.05043(10) 0.55043(10) 0.7500 0.0875(13) Uani 1 2 d S T P
C2 C 0.08019(9) 0.58019(9) 0.7500 0.0992(14) Uani 1 2 d S T P
C3 C 0.09576(14) 0.59303(13) 0.78274(11) 0.158(2) Uani 1 1 d . . .
H3A H 0.0880 0.5828 0.8056 0.190 Uiso 1 1 calc R U .
C4 C 0.12315(15) 0.62115(15) 0.78250(12) 0.180(3) Uani 1 1 d . . .
H4A H 0.1327 0.6297 0.8053 0.216 Uiso 1 1 calc R U .
C5 C 0.13643(12) 0.63643(12) 0.7500 0.136(2) Uani 1 2 d S T P
C6 C 0.16615(12) 0.66615(12) 0.7500 0.158(3) Uani 1 2 d S T P
C7 C 0.17812(17) 0.68228(17) 0.78259(14) 0.200(3) Uani 1 1 d . . .
H7A H 0.1678 0.6746 0.8054 0.239 Uiso 1 1 calc R U .
C8 C 0.20539(18) 0.71002(18) 0.78218(16) 0.215(4) Uani 1 1 d . . .
H8A H 0.2128 0.7211 0.8047 0.258 Uiso 1 1 calc R U .
C9 C 0.22125(13) 0.72125(13) 0.7500 0.188(4) Uani 1 2 d S T P
N1 N 0.2500 0.7500 0.7500 0.233(8) Uani 1 6 d S T P
Cu2 Cu 0.02462(12) 0.5000 0.5000 0.146(2) Uani 0.32 4 d DS T P
N2 N 0.0000 0.5000 0.65282(13) 0.1033(18) Uani 1 4 d DS TU P
C12 C 0.0000 0.5000 0.5744(2) 0.258(7) Uani 1 4 d DS TU P
O2 O 0.0000 0.5000 0.53822(13) 0.341(7) Uani 1 4 d DS TU P
C10 C 0.0303(2) 0.5000 0.63334(18) 0.195(5) Uani 0.64 2 d DS TU P
H10A H 0.0532 0.5000 0.6461 0.234 Uiso 0.64 2 calc R U P
C11 C 0.0311(2) 0.5000 0.5932(2) 0.277(7) Uani 0.64 2 d DS TU P
C13 C 0.0690(4) 0.5000 0.5754(3) 0.424(11) Uani 0.64 2 d DS TU P
H13A H 0.0919 0.5000 0.5881 0.508 Uiso 0.64 2 calc R U P
N3 N 0.0643(5) 0.5000 0.5363(3) 0.511(12) Uani 0.64 2 d DS TU P
C14 C 0.1029(5) 0.5000 0.5199(2) 0.561(16) Uani 0.64 2 d DS TU P
H14A H 0.1163 0.5221 0.5288 0.673 Uiso 0.32 1 calc R U P
H14B H 0.1163 0.4779 0.5288 0.673 Uiso 0.32 1 calc R U P
Cu3 Cu 0.0000 0.5265(3) 0.5000 0.167(5) Uani 0.18 4 d DS T P

loop_
_atom_site_aniso_label
_atom_site_aniso_U_11
_atom_site_aniso_U_22
_atom_site_aniso_U_33
_atom_site_aniso_U_23
_atom_site_aniso_U_13
_atom_site_aniso_U_12
Cu1 0.0868(6) 0.0935(6) 0.0301(4) 0.000 0.000 0.000
O1 0.1099(17) 0.1254(18) 0.0541(12) 0.0049(11) -0.0044(11) -0.0330(14)
C1 0.092(2) 0.092(2) 0.079(3) 0.0079(17) -0.0079(17) 0.001(3)
C2 0.112(2) 0.112(2) 0.074(3) 0.0144(19) -0.0144(19) -0.030(3)
C3 0.208(5) 0.189(5) 0.079(2) 0.020(3) -0.026(3) -0.102(4)
C4 0.229(6) 0.214(5) 0.096(3) 0.035(3) -0.047(3) -0.128(5)
C5 0.151(3) 0.151(3) 0.104(4) 0.045(3) -0.045(3) -0.054(4)
C6 0.166(4) 0.166(4) 0.142(6) 0.067(4) -0.067(4) -0.081(5)
C7 0.248(7) 0.222(6) 0.128(4) 0.044(4) -0.065(4) -0.138(6)
C8 0.245(7) 0.235(7) 0.165(5) 0.074(5) -0.094(5) -0.150(6)
C9 0.196(5) 0.196(5) 0.172(7) 0.107(5) -0.107(5) -0.114(6)
N1 0.233(8) 0.233(8) 0.233(8) 0.147(9) -0.147(9) -0.147(9)
Cu2 0.097(3) 0.312(10) 0.0281(15) 0.000 0.000 0.000
N2 0.113(4) 0.167(5) 0.031(2) 0.000 0.000 0.000
C12 0.266(11) 0.476(18) 0.031(4) 0.000 0.000 0.000
O2 0.421(15) 0.59(2) 0.017(3) 0.000 0.000 0.000
C10 0.126(7) 0.448(16) 0.013(3) 0.000 0.010(3) 0.000
C11 0.210(10) 0.60(2) 0.019(4) 0.000 0.032(4) 0.000
C13 0.257(11) 0.94(3) 0.072(6) 0.000 0.083(7) 0.000
N3 0.244(14) 1.19(4) 0.094(6) 0.000 0.053(8) 0.000
C14 0.281(17) 1.30(5) 0.103(9) 0.000 0.090(11) 0.000
Cu3 0.327(19) 0.140(7) 0.033(3) 0.000 0.000 0.000

loop_
_atom_type_symbol
_atom_type_description
_atom_type_scat_dispersion_real
_atom_type_scat_dispersion_imag
_atom_type_scat_source
C C 0.0060 0.0030 'International Tables Vol C Tables 4.2.6.8 and 6.1.1.4'
H H 0.0000 0.0000 'International Tables Vol C Tables 4.2.6.8 and 6.1.1.4'
Cu Cu 0.1490 1.8970 'International Tables Vol C Tables 4.2.6.8 and 6.1.1.4'
N N 0.0110 0.0060 'International Tables Vol C Tables 4.2.6.8 and 6.1.1.4'
O O 0.0180 0.0100 'International Tables Vol C Tables 4.2.6.8 and 6.1.1.4'

loop_
_geom_angle_atom_site_label_1
_geom_angle_atom_site_label_2
_geom_angle_atom_site_label_3
_geom_angle
_geom_angle_site_symmetry_1
_geom_angle_site_symmetry_3
O1 Cu1 O1 89.15(13) 2_565 28
O1 Cu1 O1 89.39(13) 2_565 27_565
O1 Cu1 O1 167.06(12) 28 27_565
O1 Cu1 O1 167.06(12) 2_565 .
O1 Cu1 O1 89.39(14) 28 .
O1 Cu1 O1 89.15(13) 27_565 .
O1 Cu1 N2 96.47(6) 2_565 .
O1 Cu1 N2 96.47(6) 28 .
O1 Cu1 N2 96.47(6) 27_565 .
O1 Cu1 N2 96.47(6) . .
O1 Cu1 Cu1 83.53(6) 2_565 13_456
O1 Cu1 Cu1 83.53(6) 28 13_456
O1 Cu1 Cu1 83.53(6) 27_565 13_456
O1 Cu1 Cu1 83.53(6) . 13_456
N2 Cu1 Cu1 180.0 . 13_456
C1 O1 Cu1 124.1(2) . .
O1 C1 O1 124.8(4) . 13_456
O1 C1 C2 117.6(2) . .
O1 C1 C2 117.6(2) 13_456 .
C3 C2 C3 117.0(5) . 13_456
C3 C2 C1 121.5(3) . .
C3 C2 C1 121.5(3) 13_456 .
C2 C3 C4 121.1(4) . .
C2 C3 H3A 119.5 . .
C4 C3 H3A 119.5 . .
C5 C4 C3 122.2(4) . .
C5 C4 H4A 118.9 . .
C3 C4 H4A 118.9 . .
C4 C5 C4 116.3(6) . 13_456
C4 C5 C6 121.8(3) . .
C4 C5 C6 121.8(3) 13_456 .
C7 C6 C7 117.5(6) . 13_456
C7 C6 C5 121.3(3) . .
C7 C6 C5 121.3(3) 13_456 .
C6 C7 C8 120.7(5) . .
C6 C7 H7A 119.6 . .
C8 C7 H7A 119.6 . .
C9 C8 C7 121.2(6) . .
C9 C8 H8A 119.4 . .
C7 C8 H8A 119.4 . .
C8 C9 C8 118.7(7) . 13_456
C8 C9 N1 120.6(3) . .
C8 C9 N1 120.6(3) 13_456 .
C9 N1 C9 120.000(1) 10_656 7_665
C9 N1 C9 120.000(1) 10_656 .
C9 N1 C9 120.000(1) 7_665 .
Cu3 Cu2 Cu3 94.3(8) 25_566 .
Cu3 Cu2 O2 68.4(2) 25_566 25_566
Cu3 Cu2 O2 68.4(2) . 25_566
Cu3 Cu2 O2 68.4(2) 25_566 .
Cu3 Cu2 O2 68.4(2) . .
O2 Cu2 O2 114.4(3) 25_566 .
Cu3 Cu2 Cu2 47.1(4) 25_566 25_566
Cu3 Cu2 Cu2 47.1(4) . 25_566
O2 Cu2 Cu2 57.22(16) 25_566 25_566
O2 Cu2 Cu2 57.22(16) . 25_566
Cu3 Cu2 N3 120.1(3) 25_566 .
Cu3 Cu2 N3 120.1(3) . .
O2 Cu2 N3 165.3(4) 25_566 .
O2 Cu2 N3 80.3(4) . .
Cu2 Cu2 N3 137.5(4) 25_566 .
Cu3 Cu2 N3 120.1(3) 25_566 26_556
Cu3 Cu2 N3 120.1(3) . 26_556
O2 Cu2 N3 80.3(4) 25_566 26_556
O2 Cu2 N3 165.3(4) . 26_556
Cu2 Cu2 N3 137.5(4) 25_566 26_556
N3 Cu2 N3 85.0(8) . 26_556
C10 N2 C10 114.5(7) 2_565 .
C10 N2 Cu1 122.8(4) 2_565 .
C10 N2 Cu1 122.8(4) . .
O2 C12 C11 121.2(4) . .
O2 C12 C11 121.2(4) . 2_565
C11 C12 C11 117.6(9) . 2_565
C12 O2 Cu2 147.22(16) . 25_566
C12 O2 Cu2 147.22(16) . .
Cu2 O2 Cu2 65.6(3) 25_566 .
C12 O2 Cu3 145.2(3) . 25_566
Cu2 O2 Cu3 46.32(19) 25_566 25_566
Cu2 O2 Cu3 46.32(19) . 25_566
C12 O2 Cu3 145.2(3) . .
Cu2 O2 Cu3 46.32(19) 25_566 .
Cu2 O2 Cu3 46.32(19) . .
Cu3 O2 Cu3 69.5(6) 25_566 .
N2 C10 C11 123.9(6) . .
N2 C10 H10A 118.1 . .
C11 C10 H10A 118.1 . .
C12 C11 C10 120.1(6) . .
C12 C11 C13 123.6(8) . .
C10 C11 C13 116.3(7) . .
N3 C13 C11 108.3(13) . .
N3 C13 H13A 125.8 . .
C11 C13 H13A 125.8 . .
C13 N3 C14 106.2(12) . .
C13 N3 Cu2 139.4(12) . .
C14 N3 Cu2 114.5(8) . .
C14 C14 N3 113.0(6) 26_556 .
C14 C14 H14A 109.0 26_556 .
N3 C14 H14A 109.0 . .
C14 C14 H14B 109.0 26_556 .
N3 C14 H14B 109.0 . .
H14A C14 H14B 107.8 . .
Cu2 Cu3 Cu2 85.7(8) 25_566 .
Cu2 Cu3 O2 65.3(3) 25_566 25_566
Cu2 Cu3 O2 65.3(3) . 25_566
Cu2 Cu3 O2 65.3(3) 25_566 .
Cu2 Cu3 O2 65.3(3) . .
O2 Cu3 O2 110.5(6) 25_566 .
Cu2 Cu3 Cu3 42.9(4) 25_566 25_566
Cu2 Cu3 Cu3 42.9(4) . 25_566
O2 Cu3 Cu3 55.2(3) 25_566 25_566
O2 Cu3 Cu3 55.2(3) . 25_566

loop_
_geom_bond_atom_site_label_1
_geom_bond_atom_site_label_2
_geom_bond_distance
_geom_bond_site_symmetry_2
Cu1 O1 1.959(2) 2_565
Cu1 O1 1.959(2) 28
Cu1 O1 1.959(2) 27_565
Cu1 O1 1.959(2) .
Cu1 N2 2.110(5) .
Cu1 Cu1 2.6813(11) 13_456
O1 C1 1.264(3) .
C1 O1 1.264(3) 13_456
C1 C2 1.495(6) .
C2 C3 1.366(4) .
C2 C3 1.366(4) 13_456
C3 C4 1.394(6) .
C3 H3A 0.9300 .
C4 C5 1.360(5) .
C4 H4A 0.9300 .
C5 C4 1.360(5) 13_456
C5 C6 1.492(8) .
C6 C7 1.359(5) .
C6 C7 1.359(5) 13_456
C7 C8 1.381(6) .
C7 H7A 0.9300 .
C8 C9 1.335(6) .
C8 H8A 0.9300 .
C9 C8 1.335(6) 13_456
C9 N1 1.444(7) .
N1 C9 1.444(7) 10_656
N1 C9 1.444(7) 7_665
Cu2 Cu3 1.285(6) 25_566
Cu2 Cu3 1.285(6) .
Cu2 O2 1.614(5) 25_566
Cu2 O2 1.614(5) .
Cu2 Cu2 1.748(9) 25_566
Cu2 N3 1.910(15) .
Cu2 N3 1.910(15) 26_556
N2 C10 1.279(7) 2_565
N2 C10 1.279(7) .
C12 O2 1.284(9) .
C12 C11 1.289(9) .
C12 C11 1.289(9) 2_565
O2 Cu2 1.614(5) 25_566
O2 Cu3 1.652(6) 25_566
O2 Cu3 1.652(6) .
C10 C11 1.426(9) .
C10 H10A 0.9300 .
C11 C13 1.488(13) .
C13 N3 1.396(13) .
C13 H13A 0.9300 .
N3 C14 1.490(15) .
C14 C14 1.414(16) 26_556
C14 H14A 0.9700 .
C14 H14B 0.9700 .
Cu3 Cu2 1.285(6) 25_566
Cu3 O2 1.652(6) 25_566
Cu3 Cu3 1.885(19) 25_566
